data_2230046
loop_
_publ_author_name
'Shi, Chuan-Xing'
'Xie, Yun-Man'

_publ_section_title
;
 Ethyl
 1-(4-methoxybenzyl)-3-<i>p</i>-tolyl-1<i>H</i>-pyrazole-5-carboxylate
;
_journal_coeditor_code JH2273
_journal_issue 5
_journal_name_full 'Acta Crystallographica Section E'
_journal_page_first o1084
_journal_paper_doi 10.1107/S1600536811012311
_journal_volume 67
_journal_year 2011
_chemical_formula_iupac 'C21 H22 N2 O3'
_chemical_formula_moiety 'C21 H22 N2 O3'
_chemical_formula_sum 'C21 H22 N2 O3'
_chemical_formula_weight 350.41
_chemical_name_systematic
;
Ethyl 1-(4-methoxybenzyl)-3-<i>p</i>-tolyl-1<i>H</i>-pyrazole-5-carboxylate
;
_space_group_IT_number 14
_symmetry_cell_setting monoclinic
_symmetry_space_group_name_Hall '-P 2ybc'
_symmetry_space_group_name_H-M 'P 1 21/c 1'
_atom_sites_solution_hydrogens geom
_atom_sites_solution_primary direct
_atom_sites_solution_secondary difmap
_audit_creation_method SHELXL-97
_cell_angle_alpha 90.00
_cell_angle_beta 97.3910(10)
_cell_angle_gamma 90.00
_cell_formula_units_Z 4
_cell_length_a 7.3272(6)
_cell_length_b 24.8129(19)
_cell_length_c 10.4556(8)
_cell_measurement_reflns_used 4354
_cell_measurement_temperature 298(2)
_cell_measurement_theta_max 27.03
_cell_measurement_theta_min 2.56
_cell_volume 1885.1(3)
_computing_cell_refinement 'SAINT (Bruker, 1998)'
_computing_data_collection 'SMART (Bruker, 1998)'
_computing_data_reduction 'SAINT (Bruker, 1998)'
_computing_molecular_graphics 'XP in SHELXTL (Sheldrick, 2008)'
_computing_publication_material 'SHELXL97 (Sheldrick, 2008)'
_computing_structure_refinement 'SHELXL97 (Sheldrick, 2008)'
_computing_structure_solution 'SHELXS97 (Sheldrick, 2008)'
_diffrn_ambient_temperature 298(2)
_diffrn_measured_fraction_theta_full 1.000
_diffrn_measured_fraction_theta_max 1.000
_diffrn_measurement_device_type 'Bruker SMART CCD area-detector'
_diffrn_measurement_method '\f and \w'
_diffrn_radiation_monochromator graphite
_diffrn_radiation_source 'fine-focus sealed tube'
_diffrn_radiation_type MoK\a
_diffrn_radiation_wavelength 0.71073
_diffrn_reflns_av_R_equivalents 0.0222
_diffrn_reflns_av_sigmaI/netI 0.0219
_diffrn_reflns_limit_h_max 8
_diffrn_reflns_limit_h_min -8
_diffrn_reflns_limit_k_max 29
_diffrn_reflns_limit_k_min -27
_diffrn_reflns_limit_l_max 12
_diffrn_reflns_limit_l_min -12
_diffrn_reflns_number 9809
_diffrn_reflns_theta_full 25.05
_diffrn_reflns_theta_max 25.05
_diffrn_reflns_theta_min 2.13
_exptl_absorpt_coefficient_mu 0.083
_exptl_absorpt_correction_T_max 0.9893
_exptl_absorpt_correction_T_min 0.9811
_exptl_absorpt_correction_type multi-scan
_exptl_absorpt_process_details '(SADABS; Bruker, 1998)'
_exptl_crystal_colour colorless
_exptl_crystal_density_diffrn 1.235
_exptl_crystal_density_method 'not measured'
_exptl_crystal_description block
_exptl_crystal_F_000 744
_exptl_crystal_size_max 0.23
_exptl_crystal_size_mid 0.16
_exptl_crystal_size_min 0.13
_refine_diff_density_max 0.193
_refine_diff_density_min -0.177
_refine_ls_extinction_method none
_refine_ls_goodness_of_fit_ref 1.026
_refine_ls_hydrogen_treatment constr
_refine_ls_matrix_type full
_refine_ls_number_parameters 235
_refine_ls_number_reflns 3352
_refine_ls_number_restraints 0
_refine_ls_restrained_S_all 1.026
_refine_ls_R_factor_all 0.0529
_refine_ls_R_factor_gt 0.0421
_refine_ls_shift/su_max 0.001
_refine_ls_shift/su_mean 0.000
_refine_ls_structure_factor_coef Fsqd
_refine_ls_weighting_details 'calc w=1/[\s^2^(Fo^2^)+(0.0599P)^2^+0.3339P] where P=(Fo^2^+2Fc^2^)/3'
_refine_ls_weighting_scheme calc
_refine_ls_wR_factor_gt 0.1094
_refine_ls_wR_factor_ref 0.1192
_reflns_number_gt 2678
_reflns_number_total 3352
_reflns_threshold_expression I>2\s(I)
_cod_data_source_file jh2273.cif
_cod_data_source_block I
_cod_original_sg_symbol_Hall '-P cd ..2ybc'
_cod_original_sg_symbol_H-M 'P 21/c'
_cod_database_code 2230046
_cod_database_fobs_code 2230046

loop_
_symmetry_equiv_pos_as_xyz
'x, y, z'
'-x, y+1/2, -z+1/2'
'-x, -y, -z'
'x, -y-1/2, z-1/2'

loop_
_atom_site_type_symbol
_atom_site_label
_atom_site_fract_x
_atom_site_fract_y
_atom_site_fract_z
_atom_site_U_iso_or_equiv
_atom_site_adp_type
_atom_site_calc_flag
_atom_site_refinement_flags
_atom_site_occupancy
_atom_site_disorder_assembly
_atom_site_disorder_group
O O1 0.88269(19) 0.71616(5) 1.05256(13) 0.0819(4) Uani d . 1 . .
O O2 1.43164(19) 0.64241(7) 0.60151(14) 0.0970(5) Uani d . 1 . .
O O3 1.36112(17) 0.67333(5) 0.40045(14) 0.0775(4) Uani d . 1 . .
N N1 1.08187(17) 0.58456(5) 0.56329(12) 0.0554(3) Uani d . 1 . .
N N2 0.91743(17) 0.56391(5) 0.51579(12) 0.0538(3) Uani d . 1 . .
C C1 0.9991(4) 0.75363(9) 1.1249(2) 0.1030(8) Uani d . 1 . .
H H1A 1.0928 0.7346 1.1799 0.155 Uiso calc R 1 . .
H H1B 0.9279 0.7751 1.1767 0.155 Uiso calc R 1 . .
H H1C 1.0555 0.7766 1.0674 0.155 Uiso calc R 1 . .
C C2 0.9582(2) 0.68359(6) 0.96740(15) 0.0576(4) Uani d . 1 . .
C C3 0.8353(2) 0.65104(7) 0.89121(16) 0.0600(4) Uani d . 1 . .
H H3 0.7105 0.6526 0.8994 0.072 Uiso calc R 1 . .
C C4 0.8966(2) 0.61650(6) 0.80360(15) 0.0560(4) Uani d . 1 . .
H H4 0.8125 0.5949 0.7528 0.067 Uiso calc R 1 . .
C C5 1.0821(2) 0.61327(6) 0.78944(14) 0.0513(4) Uani d . 1 . .
C C6 1.2021(2) 0.64674(7) 0.86452(16) 0.0620(4) Uani d . 1 . .
H H6 1.3265 0.6458 0.8551 0.074 Uiso calc R 1 . .
C C7 1.1422(2) 0.68166(7) 0.95353(16) 0.0641(4) Uani d . 1 . .
H H7 1.2258 0.7037 1.0036 0.077 Uiso calc R 1 . .
C C8 1.1502(2) 0.57325(7) 0.69837(16) 0.0635(4) Uani d . 1 . .
H H8A 1.2837 0.5738 0.7094 0.076 Uiso calc R 1 . .
H H8B 1.1114 0.5374 0.7200 0.076 Uiso calc R 1 . .
C C9 1.1513(2) 0.61647(6) 0.47571(16) 0.0559(4) Uani d . 1 . .
C C10 1.3294(2) 0.64466(8) 0.50244(19) 0.0666(5) Uani d . 1 . .
C C11 1.5375(3) 0.70117(9) 0.4111(2) 0.0885(7) Uani d . 1 . .
H H11A 1.6373 0.6762 0.4374 0.106 Uiso calc R 1 . .
H H11B 1.5415 0.7298 0.4745 0.106 Uiso calc R 1 . .
C C12 1.5551(4) 0.72362(11) 0.2822(3) 0.1141(9) Uani d . 1 . .
H H12A 1.5448 0.6951 0.2198 0.171 Uiso calc R 1 . .
H H12B 1.6728 0.7408 0.2840 0.171 Uiso calc R 1 . .
H H12C 1.4592 0.7495 0.2593 0.171 Uiso calc R 1 . .
C C13 1.0262(2) 0.61579(6) 0.36636(16) 0.0565(4) Uani d . 1 . .
H H13 1.0352 0.6336 0.2891 0.068 Uiso calc R 1 . .
C C14 0.8824(2) 0.58284(6) 0.39496(14) 0.0493(4) Uani d . 1 . .
C C15 0.7099(2) 0.56794(6) 0.31485(14) 0.0485(3) Uani d . 1 . .
C C16 0.6829(2) 0.57760(7) 0.18385(16) 0.0659(5) Uani d . 1 . .
H H16 0.7760 0.5936 0.1445 0.079 Uiso calc R 1 . .
C C17 0.5193(3) 0.56376(8) 0.11051(17) 0.0725(5) Uani d . 1 . .
H H17 0.5047 0.5704 0.0223 0.087 Uiso calc R 1 . .
C C18 0.3767(2) 0.54022(6) 0.16490(16) 0.0592(4) Uani d . 1 . .
C C19 0.4049(2) 0.52993(6) 0.29509(16) 0.0585(4) Uani d . 1 . .
H H19 0.3123 0.5134 0.3341 0.070 Uiso calc R 1 . .
C C20 0.5676(2) 0.54355(6) 0.36890(15) 0.0569(4) Uani d . 1 . .
H H20 0.5825 0.5363 0.4569 0.068 Uiso calc R 1 . .
C C21 0.1957(3) 0.52677(9) 0.08541(19) 0.0802(6) Uani d . 1 . .
H H21A 0.1329 0.4998 0.1291 0.120 Uiso calc R 1 . .
H H21B 0.2181 0.5133 0.0028 0.120 Uiso calc R 1 . .
H H21C 0.1211 0.5586 0.0738 0.120 Uiso calc R 1 . .

loop_
_atom_site_aniso_label
_atom_site_aniso_U_11
_atom_site_aniso_U_22
_atom_site_aniso_U_33
_atom_site_aniso_U_12
_atom_site_aniso_U_13
_atom_site_aniso_U_23
O1 0.0878(9) 0.0836(9) 0.0793(8) -0.0158(7) 0.0288(7) -0.0257(7)
O2 0.0658(8) 0.1384(13) 0.0840(10) -0.0265(8) -0.0014(7) -0.0224(9)
O3 0.0556(7) 0.0793(8) 0.0982(10) -0.0196(6) 0.0123(7) -0.0081(7)
N1 0.0511(7) 0.0554(7) 0.0582(8) 0.0025(6) 0.0013(6) -0.0091(6)
N2 0.0500(7) 0.0516(7) 0.0588(8) -0.0014(6) 0.0028(6) -0.0052(6)
C1 0.128(2) 0.0880(15) 0.1008(16) -0.0380(14) 0.0435(14) -0.0397(13)
C2 0.0673(10) 0.0547(9) 0.0516(9) -0.0087(8) 0.0112(7) 0.0018(7)
C3 0.0532(9) 0.0632(10) 0.0642(10) -0.0085(8) 0.0104(8) 0.0016(8)
C4 0.0545(9) 0.0524(8) 0.0583(9) -0.0097(7) -0.0032(7) 0.0014(7)
C5 0.0542(9) 0.0478(8) 0.0490(8) 0.0021(7) -0.0042(6) 0.0061(6)
C6 0.0476(9) 0.0735(11) 0.0622(10) -0.0030(8) -0.0030(7) -0.0022(8)
C7 0.0627(10) 0.0691(10) 0.0584(9) -0.0155(8) -0.0007(8) -0.0095(8)
C8 0.0607(10) 0.0592(9) 0.0665(10) 0.0116(8) -0.0080(8) -0.0016(8)
C9 0.0482(8) 0.0564(9) 0.0643(10) -0.0028(7) 0.0113(7) -0.0149(7)
C10 0.0503(9) 0.0732(11) 0.0767(12) -0.0049(8) 0.0104(9) -0.0244(10)
C11 0.0576(11) 0.0855(13) 0.1256(19) -0.0235(10) 0.0243(11) -0.0262(13)
C12 0.0986(18) 0.1104(18) 0.142(2) -0.0398(15) 0.0482(16) -0.0131(16)
C13 0.0533(9) 0.0593(9) 0.0582(9) -0.0068(7) 0.0120(7) -0.0067(7)
C14 0.0486(8) 0.0466(8) 0.0532(8) 0.0003(6) 0.0088(6) -0.0070(6)
C15 0.0487(8) 0.0434(7) 0.0535(8) -0.0011(6) 0.0072(6) -0.0031(6)
C16 0.0593(10) 0.0797(11) 0.0590(10) -0.0138(9) 0.0082(8) 0.0101(8)
C17 0.0699(11) 0.0911(13) 0.0535(10) -0.0144(10) -0.0031(8) 0.0134(9)
C18 0.0558(9) 0.0548(9) 0.0639(10) -0.0049(7) -0.0034(8) 0.0031(8)
C19 0.0534(9) 0.0594(9) 0.0623(10) -0.0107(7) 0.0063(7) 0.0046(7)
C20 0.0584(10) 0.0602(9) 0.0517(9) -0.0082(7) 0.0057(7) 0.0040(7)
C21 0.0678(12) 0.0881(13) 0.0785(13) -0.0158(10) -0.0143(10) 0.0097(10)

loop_
_atom_type_symbol
_atom_type_description
_atom_type_scat_dispersion_real
_atom_type_scat_dispersion_imag
_atom_type_scat_source
C C 0.0033 0.0016 'International Tables Vol C Tables 4.2.6.8 and 6.1.1.4'
H H 0.0000 0.0000 'International Tables Vol C Tables 4.2.6.8 and 6.1.1.4'
N N 0.0061 0.0033 'International Tables Vol C Tables 4.2.6.8 and 6.1.1.4'
O O 0.0106 0.0060 'International Tables Vol C Tables 4.2.6.8 and 6.1.1.4'

loop_
_geom_angle_atom_site_label_1
_geom_angle_atom_site_label_2
_geom_angle_atom_site_label_3
_geom_angle_site_symmetry_1
_geom_angle_site_symmetry_3
_geom_angle
_geom_angle_publ_flag
C2 O1 C1 . . 118.00(15) ?
C10 O3 C11 . . 115.99(16) ?
N2 N1 C9 . . 111.65(13) ?
N2 N1 C8 . . 117.54(14) ?
C9 N1 C8 . . 130.63(14) ?
C14 N2 N1 . . 105.56(12) ?
O1 C1 H1A . . 109.5 ?
O1 C1 H1B . . 109.5 ?
H1A C1 H1B . . 109.5 ?
O1 C1 H1C . . 109.5 ?
H1A C1 H1C . . 109.5 ?
H1B C1 H1C . . 109.5 ?
O1 C2 C7 . . 124.91(15) ?
O1 C2 C3 . . 115.53(15) ?
C7 C2 C3 . . 119.57(15) ?
C4 C3 C2 . . 120.29(16) ?
C4 C3 H3 . . 119.9 ?
C2 C3 H3 . . 119.9 ?
C3 C4 C5 . . 121.11(14) ?
C3 C4 H4 . . 119.4 ?
C5 C4 H4 . . 119.4 ?
C6 C5 C4 . . 117.76(15) ?
C6 C5 C8 . . 121.24(15) ?
C4 C5 C8 . . 120.97(14) ?
C5 C6 C7 . . 121.74(16) ?
C5 C6 H6 . . 119.1 ?
C7 C6 H6 . . 119.1 ?
C2 C7 C6 . . 119.52(15) ?
C2 C7 H7 . . 120.2 ?
C6 C7 H7 . . 120.2 ?
N1 C8 C5 . . 112.58(12) ?
N1 C8 H8A . . 109.1 ?
C5 C8 H8A . . 109.1 ?
N1 C8 H8B . . 109.1 ?
C5 C8 H8B . . 109.1 ?
H8A C8 H8B . . 107.8 ?
N1 C9 C13 . . 106.68(13) ?
N1 C9 C10 . . 123.21(15) ?
C13 C9 C10 . . 130.11(16) ?
O2 C10 O3 . . 124.36(17) ?
O2 C10 C9 . . 125.51(19) ?
O3 C10 C9 . . 110.13(15) ?
O3 C11 C12 . . 106.82(18) ?
O3 C11 H11A . . 110.4 ?
C12 C11 H11A . . 110.4 ?
O3 C11 H11B . . 110.4 ?
C12 C11 H11B . . 110.4 ?
H11A C11 H11B . . 108.6 ?
C11 C12 H12A . . 109.5 ?
C11 C12 H12B . . 109.5 ?
H12A C12 H12B . . 109.5 ?
C11 C12 H12C . . 109.5 ?
H12A C12 H12C . . 109.5 ?
H12B C12 H12C . . 109.5 ?
C9 C13 C14 . . 105.70(14) ?
C9 C13 H13 . . 127.1 ?
C14 C13 H13 . . 127.1 ?
N2 C14 C13 . . 110.41(13) ?
N2 C14 C15 . . 119.64(13) ?
C13 C14 C15 . . 129.95(14) ?
C16 C15 C20 . . 117.46(14) ?
C16 C15 C14 . . 121.64(14) ?
C20 C15 C14 . . 120.90(14) ?
C15 C16 C17 . . 120.77(16) ?
C15 C16 H16 . . 119.6 ?
C17 C16 H16 . . 119.6 ?
C16 C17 C18 . . 121.67(16) ?
C16 C17 H17 . . 119.2 ?
C18 C17 H17 . . 119.2 ?
C19 C18 C17 . . 117.44(15) ?
C19 C18 C21 . . 120.94(16) ?
C17 C18 C21 . . 121.62(16) ?
C18 C19 C20 . . 121.25(15) ?
C18 C19 H19 . . 119.4 ?
C20 C19 H19 . . 119.4 ?
C19 C20 C15 . . 121.40(15) ?
C19 C20 H20 . . 119.3 ?
C15 C20 H20 . . 119.3 ?
C18 C21 H21A . . 109.5 ?
C18 C21 H21B . . 109.5 ?
H21A C21 H21B . . 109.5 ?
C18 C21 H21C . . 109.5 ?
H21A C21 H21C . . 109.5 ?
H21B C21 H21C . . 109.5 ?

loop_
_geom_bond_atom_site_label_1
_geom_bond_atom_site_label_2
_geom_bond_site_symmetry_2
_geom_bond_distance
_geom_bond_publ_flag
O1 C2 . 1.371(2) ?
O1 C1 . 1.413(2) ?
O2 C10 . 1.199(2) ?
O3 C10 . 1.327(2) ?
O3 C11 . 1.457(2) ?
N1 N2 . 1.3442(17) ?
N1 C9 . 1.358(2) ?
N1 C8 . 1.464(2) ?
N2 C14 . 1.341(2) ?
C1 H1A . 0.9600 ?
C1 H1B . 0.9600 ?
C1 H1C . 0.9600 ?
C2 C7 . 1.375(2) ?
C2 C3 . 1.383(2) ?
C3 C4 . 1.372(2) ?
C3 H3 . 0.9300 ?
C4 C5 . 1.388(2) ?
C4 H4 . 0.9300 ?
C5 C6 . 1.379(2) ?
C5 C8 . 1.505(2) ?
C6 C7 . 1.383(2) ?
C6 H6 . 0.9300 ?
C7 H7 . 0.9300 ?
C8 H8A . 0.9700 ?
C8 H8B . 0.9700 ?
C9 C13 . 1.370(2) ?
C9 C10 . 1.475(2) ?
C11 C12 . 1.479(3) ?
C11 H11A . 0.9700 ?
C11 H11B . 0.9700 ?
C12 H12A . 0.9600 ?
C12 H12B . 0.9600 ?
C12 H12C . 0.9600 ?
C13 C14 . 1.396(2) ?
C13 H13 . 0.9300 ?
C14 C15 . 1.471(2) ?
C15 C16 . 1.379(2) ?
C15 C20 . 1.387(2) ?
C16 C17 . 1.381(2) ?
C16 H16 . 0.9300 ?
C17 C18 . 1.382(2) ?
C17 H17 . 0.9300 ?
C18 C19 . 1.374(2) ?
C18 C21 . 1.509(2) ?
C19 C20 . 1.377(2) ?
C19 H19 . 0.9300 ?
C20 H20 . 0.9300 ?
C21 H21A . 0.9600 ?
C21 H21B . 0.9600 ?
C21 H21C . 0.9600 ?

loop_
_geom_torsion_atom_site_label_1
_geom_torsion_atom_site_label_2
_geom_torsion_atom_site_label_3
_geom_torsion_atom_site_label_4
_geom_torsion_site_symmetry_1
_geom_torsion_site_symmetry_2
_geom_torsion_site_symmetry_3
_geom_torsion_site_symmetry_4
_geom_torsion
_geom_torsion_publ_flag
C9 N1 N2 C14 . . . . 0.47(16) ?
C8 N1 N2 C14 . . . . 176.15(12) ?
C1 O1 C2 C7 . . . . 5.1(3) ?
C1 O1 C2 C3 . . . . -174.62(18) ?
O1 C2 C3 C4 . . . . -179.36(15) ?
C7 C2 C3 C4 . . . . 0.9(2) ?
C2 C3 C4 C5 . . . . 0.1(2) ?
C3 C4 C5 C6 . . . . -1.3(2) ?
C3 C4 C5 C8 . . . . 176.70(14) ?
C4 C5 C6 C7 . . . . 1.5(2) ?
C8 C5 C6 C7 . . . . -176.49(15) ?
O1 C2 C7 C6 . . . . 179.58(16) ?
C3 C2 C7 C6 . . . . -0.7(3) ?
C5 C6 C7 C2 . . . . -0.5(3) ?
N2 N1 C8 C5 . . . . -86.72(17) ?
C9 N1 C8 C5 . . . . 88.0(2) ?
C6 C5 C8 N1 . . . . -116.20(17) ?
C4 C5 C8 N1 . . . . 65.9(2) ?
N2 N1 C9 C13 . . . . -0.65(17) ?
C8 N1 C9 C13 . . . . -175.60(15) ?
N2 N1 C9 C10 . . . . 179.54(14) ?
C8 N1 C9 C10 . . . . 4.6(2) ?
C11 O3 C10 O2 . . . . 3.2(3) ?
C11 O3 C10 C9 . . . . -176.93(14) ?
N1 C9 C10 O2 . . . . 0.7(3) ?
C13 C9 C10 O2 . . . . -179.11(18) ?
N1 C9 C10 O3 . . . . -179.23(14) ?
C13 C9 C10 O3 . . . . 1.0(2) ?
C10 O3 C11 C12 . . . . 172.00(18) ?
N1 C9 C13 C14 . . . . 0.54(17) ?
C10 C9 C13 C14 . . . . -179.66(16) ?
N1 N2 C14 C13 . . . . -0.10(16) ?
N1 N2 C14 C15 . . . . -179.65(12) ?
C9 C13 C14 N2 . . . . -0.28(17) ?
C9 C13 C14 C15 . . . . 179.21(14) ?
N2 C14 C15 C16 . . . . -167.43(15) ?
C13 C14 C15 C16 . . . . 13.1(2) ?
N2 C14 C15 C20 . . . . 12.6(2) ?
C13 C14 C15 C20 . . . . -166.84(15) ?
C20 C15 C16 C17 . . . . 0.5(3) ?
C14 C15 C16 C17 . . . . -179.41(16) ?
C15 C16 C17 C18 . . . . 0.5(3) ?
C16 C17 C18 C19 . . . . -1.4(3) ?
C16 C17 C18 C21 . . . . 177.98(18) ?
C17 C18 C19 C20 . . . . 1.3(3) ?
C21 C18 C19 C20 . . . . -178.05(17) ?
C18 C19 C20 C15 . . . . -0.3(3) ?
C16 C15 C20 C19 . . . . -0.6(2) ?
C14 C15 C20 C19 . . . . 179.35(14) ?

loop_
_cod_related_entry_id
_cod_related_entry_database
_cod_related_entry_code
1 ChemSpider 21498770
